data_4066494
loop_
_publ_author_name
'Hsu, Yu-Lin'
'Liang, Lan-Chang'

_publ_section_title
;
 Alkali Metal Complexes of atert-Butylphosphine-Bridged Biphenolate Ligand
;
_journal_issue 23
_journal_name_full Organometallics
_journal_page_first 6201
_journal_paper_doi 10.1021/om100495e
_journal_volume 29
_journal_year 2010
_chemical_formula_moiety 'C80 H130 K4 O8 P2'
_chemical_formula_sum 'C80 H130 K4 O8 P2'
_chemical_formula_weight 1438.18
_chemical_name_systematic
;
 ?
;
_space_group_IT_number 2
_symmetry_cell_setting triclinic
_symmetry_space_group_name_Hall '-P 1'
_symmetry_space_group_name_H-M 'P -1'
_atom_sites_solution_hydrogens geom
_atom_sites_solution_primary direct
_atom_sites_solution_secondary difmap
_audit_creation_method SHELXL-97
_cell_angle_alpha 80.021(3)
_cell_angle_beta 83.945(3)
_cell_angle_gamma 86.286(3)
_cell_formula_units_Z 1
_cell_length_a 10.4726(10)
_cell_length_b 11.4370(12)
_cell_length_c 18.6001(18)
_cell_measurement_reflns_used 0
_cell_measurement_temperature 200(2)
_cell_measurement_theta_max 0
_cell_measurement_theta_min 0
_cell_volume 2179.4(4)
_computing_molecular_graphics 'Ortep-3 for Windows (Farrugia, 1997)'
_computing_publication_material 'WinGX publication routines (Farrugia, 1999)'
_computing_structure_refinement 'SHELXL-97 (Sheldrick, 1997)'
_computing_structure_solution 'SHELXS-86 (Sheldrick, 1986)'
_diffrn_ambient_temperature 200(2)
_diffrn_measured_fraction_theta_full 0.941
_diffrn_measured_fraction_theta_max 0.941
_diffrn_radiation_monochromator graphite
_diffrn_radiation_source 'fine-focus sealed tube'
_diffrn_radiation_type MoK\a
_diffrn_radiation_wavelength 0.71073
_diffrn_reflns_av_R_equivalents 0.0581
_diffrn_reflns_av_sigmaI/netI 0.1116
_diffrn_reflns_limit_h_max 12
_diffrn_reflns_limit_h_min -11
_diffrn_reflns_limit_k_max 13
_diffrn_reflns_limit_k_min -13
_diffrn_reflns_limit_l_max 22
_diffrn_reflns_limit_l_min -16
_diffrn_reflns_number 14224
_diffrn_reflns_theta_full 25.03
_diffrn_reflns_theta_max 25.03
_diffrn_reflns_theta_min 1.81
_exptl_absorpt_coefficient_mu 0.288
_exptl_absorpt_correction_T_max 0.9829
_exptl_absorpt_correction_T_min 0.9237
_exptl_absorpt_correction_type multi-scan
_exptl_crystal_colour colorless
_exptl_crystal_density_diffrn 1.096
_exptl_crystal_density_method 'not measured'
_exptl_crystal_description prism
_exptl_crystal_F_000 780
_exptl_crystal_size_max 0.28
_exptl_crystal_size_mid 0.16
_exptl_crystal_size_min 0.06
_refine_diff_density_max 0.703
_refine_diff_density_min -0.538
_refine_diff_density_rms 0.068
_refine_ls_extinction_method none
_refine_ls_goodness_of_fit_ref 0.988
_refine_ls_hydrogen_treatment fixed
_refine_ls_matrix_type full
_refine_ls_number_parameters 406
_refine_ls_number_reflns 7255
_refine_ls_number_restraints 0
_refine_ls_restrained_S_all 0.988
_refine_ls_R_factor_all 0.1518
_refine_ls_R_factor_gt 0.0793
_refine_ls_shift/su_max 0.003
_refine_ls_shift/su_mean 0.000
_refine_ls_structure_factor_coef Fsqd
_refine_ls_weighting_details 'calc w=1/[\s^2^(Fo^2^)+(0.1054P)^2^+2.3067P] where P=(Fo^2^+2Fc^2^)/3'
_refine_ls_weighting_scheme calc
_refine_ls_wR_factor_gt 0.1878
_refine_ls_wR_factor_ref 0.2294
_reflns_number_gt 3987
_reflns_number_total 7255
_reflns_threshold_expression >2sigma(I)
_cod_data_source_file om100495e_si_002.cif
_cod_data_source_block a10185_K
_cod_database_code 4066494

loop_
_symmetry_equiv_pos_as_xyz
'x, y, z'
'-x, -y, -z'

loop_
_atom_site_label
_atom_site_type_symbol
_atom_site_fract_x
_atom_site_fract_y
_atom_site_fract_z
_atom_site_U_iso_or_equiv
_atom_site_adp_type
_atom_site_occupancy
_atom_site_symmetry_multiplicity
_atom_site_calc_flag
_atom_site_refinement_flags
_atom_site_disorder_assembly
_atom_site_disorder_group
C1 C 0.1604(5) -0.1918(5) 0.1593(3) 0.0416(14) Uani 1 1 d . . .
C2 C 0.1834(6) -0.3277(5) 0.1638(4) 0.0650(19) Uani 1 1 d . . .
H2A H 0.1968 -0.3640 0.2144 0.098 Uiso 1 1 calc R . .
H2B H 0.2595 -0.3444 0.1312 0.098 Uiso 1 1 calc R . .
H2C H 0.1083 -0.3609 0.1489 0.098 Uiso 1 1 calc R . .
C3 C 0.0414(5) -0.1622(5) 0.2081(4) 0.0557(17) Uani 1 1 d . . .
H3A H 0.0537 -0.1946 0.2593 0.084 Uiso 1 1 calc R . .
H3B H -0.0333 -0.1971 0.1939 0.084 Uiso 1 1 calc R . .
H3C H 0.0268 -0.0757 0.2025 0.084 Uiso 1 1 calc R . .
C4 C 0.1392(6) -0.1405(6) 0.0798(3) 0.0626(18) Uani 1 1 d . . .
H4A H 0.2152 -0.1593 0.0476 0.094 Uiso 1 1 calc R . .
H4B H 0.1246 -0.0541 0.0746 0.094 Uiso 1 1 calc R . .
H4C H 0.0640 -0.1753 0.0661 0.094 Uiso 1 1 calc R . .
C5 C 0.4678(5) -0.1284(4) 0.2835(3) 0.0341(12) Uani 1 1 d . . .
C6 C 0.5043(5) -0.1620(5) 0.3563(3) 0.0381(13) Uani 1 1 d . . .
C7 C 0.6304(6) -0.1200(5) 0.3771(3) 0.0506(15) Uani 1 1 d . . .
C8 C 0.6314(6) 0.0171(6) 0.3623(4) 0.0613(18) Uani 1 1 d . . .
H8A H 0.6190 0.0472 0.3108 0.092 Uiso 1 1 d R . .
H8B H 0.7139 0.0418 0.3735 0.092 Uiso 1 1 d R . .
H8C H 0.5616 0.0492 0.3938 0.092 Uiso 1 1 d R . .
C9 C 0.7455(6) -0.1707(6) 0.3307(4) 0.0681(19) Uani 1 1 d . . .
H9A H 0.7445 -0.2576 0.3391 0.102 Uiso 1 1 calc R . .
H9B H 0.8260 -0.1466 0.3450 0.102 Uiso 1 1 calc R . .
H9C H 0.7388 -0.1399 0.2786 0.102 Uiso 1 1 calc R . .
C10 C 0.6499(7) -0.1603(7) 0.4587(4) 0.082(2) Uani 1 1 d . . .
H10A H 0.5779 -0.1289 0.4890 0.123 Uiso 1 1 calc R . .
H10B H 0.7304 -0.1304 0.4692 0.123 Uiso 1 1 calc R . .
H10C H 0.6539 -0.2473 0.4699 0.123 Uiso 1 1 calc R . .
C11 C 0.4267(5) -0.2342(5) 0.4075(3) 0.0486(15) Uani 1 1 d . . .
H11 H 0.4523 -0.2548 0.4558 0.058 Uiso 1 1 calc R . .
C12 C 0.3132(6) -0.2788(5) 0.3930(3) 0.0483(15) Uani 1 1 d . A .
C13 C 0.2783(5) -0.2476(5) 0.3223(3) 0.0420(14) Uani 1 1 d . . .
H13 H 0.2024 -0.2781 0.3104 0.050 Uiso 1 1 calc R . .
C14 C 0.3512(5) -0.1725(4) 0.2674(3) 0.0319(12) Uani 1 1 d . . .
C15 C 0.2579(4) 0.2317(4) 0.1028(3) 0.0319(12) Uani 1 1 d . . .
C16 C 0.2001(5) 0.2666(5) 0.1671(3) 0.0353(12) Uani 1 1 d . . .
H16 H 0.1770 0.3485 0.1663 0.042 Uiso 1 1 calc R . .
C17 C 0.1742(5) 0.1888(5) 0.2323(3) 0.0339(12) Uani 1 1 d . . .
C18 C 0.2086(4) 0.0699(4) 0.2313(3) 0.0340(12) Uani 1 1 d . . .
H18 H 0.1904 0.0142 0.2749 0.041 Uiso 1 1 calc R . .
C19 C 0.2687(4) 0.0280(4) 0.1695(3) 0.0290(11) Uani 1 1 d . . .
C20 C 0.2965(4) 0.1087(4) 0.1024(3) 0.0302(11) Uani 1 1 d . . .
C21 C 0.1131(5) 0.2295(5) 0.3031(3) 0.0420(14) Uani 1 1 d . . .
C22 C 0.2793(5) 0.3210(5) 0.0311(3) 0.0407(13) Uani 1 1 d . . .
C23 C 0.4229(5) 0.3269(6) 0.0057(3) 0.0563(17) Uani 1 1 d . . .
H23A H 0.4353 0.3842 -0.0399 0.084 Uiso 1 1 calc R . .
H23B H 0.4574 0.2483 -0.0029 0.084 Uiso 1 1 calc R . .
H23C H 0.4680 0.3521 0.0436 0.084 Uiso 1 1 calc R . .
C24 C 0.2280(7) 0.4465(5) 0.0396(4) 0.0640(19) Uani 1 1 d . . .
H24A H 0.2439 0.5001 -0.0073 0.096 Uiso 1 1 calc R . .
H24B H 0.2719 0.4741 0.0771 0.096 Uiso 1 1 calc R . .
H24C H 0.1354 0.4458 0.0544 0.096 Uiso 1 1 calc R . .
C25 C 0.2062(6) 0.2842(5) -0.0284(3) 0.0526(16) Uani 1 1 d . . .
H25A H 0.2200 0.3414 -0.0740 0.079 Uiso 1 1 calc R . .
H25B H 0.1142 0.2830 -0.0121 0.079 Uiso 1 1 calc R . .
H25C H 0.2379 0.2049 -0.0371 0.079 Uiso 1 1 calc R . .
C26 C 0.2290(7) -0.3586(7) 0.4507(4) 0.068(2) Uani 1 1 d . . .
C27 C 0.0586(7) 0.3558(6) 0.2908(4) 0.079(2) Uani 1 1 d . . .
H27A H -0.0086 0.3632 0.2572 0.118 Uiso 1 1 calc R . .
H27B H 0.1273 0.4093 0.2695 0.118 Uiso 1 1 calc R . .
H27C H 0.0218 0.3771 0.3377 0.118 Uiso 1 1 calc R . .
C28 C 0.0045(8) 0.1495(8) 0.3380(4) 0.099(2) Uani 1 1 d . . .
H28A H -0.0620 0.1548 0.3041 0.148 Uiso 1 1 calc R . .
H28B H -0.0328 0.1752 0.3837 0.148 Uiso 1 1 calc R . .
H28C H 0.0385 0.0671 0.3488 0.148 Uiso 1 1 calc R . .
C29 C 0.2138(8) 0.2210(8) 0.3563(4) 0.099(2) Uani 1 1 d . . .
H29A H 0.2498 0.1392 0.3657 0.148 Uiso 1 1 calc R . .
H29B H 0.1745 0.2435 0.4025 0.148 Uiso 1 1 calc R . .
H29C H 0.2824 0.2747 0.3354 0.148 Uiso 1 1 calc R . .
C30 C 0.0865(13) -0.2899(19) 0.4585(10) 0.089(8) Uani 0.52(2) 1 d P A 1
H30A H 0.0952 -0.2121 0.4724 0.134 Uiso 0.52(2) 1 calc PR A 1
H30B H 0.0302 -0.3376 0.4963 0.134 Uiso 0.52(2) 1 calc PR A 1
H30C H 0.0492 -0.2789 0.4115 0.134 Uiso 0.52(2) 1 calc PR A 1
C31 C 0.216(3) -0.4747(16) 0.4300(11) 0.100(9) Uani 0.52(2) 1 d P A 1
H31A H 0.1612 -0.5230 0.4683 0.149 Uiso 0.52(2) 1 calc PR A 1
H31B H 0.3010 -0.5150 0.4243 0.149 Uiso 0.52(2) 1 calc PR A 1
H31C H 0.1770 -0.4639 0.3836 0.149 Uiso 0.52(2) 1 calc PR A 1
C32 C 0.267(2) -0.366(3) 0.5308(10) 0.108(10) Uani 0.52(2) 1 d P A 1
H32A H 0.2749 -0.2856 0.5409 0.161 Uiso 0.52(2) 1 calc PR A 1
H32B H 0.3500 -0.4107 0.5356 0.161 Uiso 0.52(2) 1 calc PR A 1
H32C H 0.2012 -0.4064 0.5658 0.161 Uiso 0.52(2) 1 calc PR A 1
C30' C 0.121(3) -0.407(3) 0.4214(12) 0.128(13) Uani 0.48(2) 1 d P A 2
H30D H 0.1536 -0.4431 0.3787 0.192 Uiso 0.48(2) 1 calc PR A 2
H30E H 0.0578 -0.3423 0.4069 0.192 Uiso 0.48(2) 1 calc PR A 2
H30F H 0.0800 -0.4670 0.4594 0.192 Uiso 0.48(2) 1 calc PR A 2
C31' C 0.322(3) -0.4797(19) 0.4765(15) 0.136(13) Uani 0.48(2) 1 d P A 2
H31D H 0.3477 -0.5196 0.4342 0.204 Uiso 0.48(2) 1 calc PR A 2
H31E H 0.2745 -0.5340 0.5150 0.204 Uiso 0.48(2) 1 calc PR A 2
H31F H 0.3992 -0.4565 0.4952 0.204 Uiso 0.48(2) 1 calc PR A 2
C32' C 0.193(3) -0.305(2) 0.5105(13) 0.120(12) Uani 0.48(2) 1 d P A 2
H32D H 0.1387 -0.3577 0.5466 0.179 Uiso 0.48(2) 1 calc PR A 2
H32E H 0.1444 -0.2302 0.4953 0.179 Uiso 0.48(2) 1 calc PR A 2
H32F H 0.2695 -0.2888 0.5324 0.179 Uiso 0.48(2) 1 calc PR A 2
C33 C 0.4846(9) 0.4897(8) 0.2252(5) 0.102(3) Uiso 1 1 d . . .
H33A H 0.4011 0.5059 0.2528 0.123 Uiso 1 1 calc R . .
H33B H 0.4716 0.4988 0.1725 0.123 Uiso 1 1 calc R . .
C34 C 0.5797(9) 0.5729(9) 0.2363(6) 0.116(3) Uiso 1 1 d . . .
H34A H 0.6399 0.5926 0.1917 0.139 Uiso 1 1 calc R . .
H34B H 0.5368 0.6472 0.2492 0.139 Uiso 1 1 calc R . .
C35 C 0.6439(13) 0.5109(12) 0.2943(8) 0.176(5) Uiso 1 1 d . . .
H35A H 0.6145 0.5422 0.3399 0.212 Uiso 1 1 calc R . .
H35B H 0.7376 0.5206 0.2838 0.212 Uiso 1 1 calc R . .
C36 C 0.6148(10) 0.3805(10) 0.3033(6) 0.125(3) Uiso 1 1 d . . .
H36A H 0.6947 0.3313 0.2954 0.150 Uiso 1 1 calc R . .
H36B H 0.5731 0.3524 0.3530 0.150 Uiso 1 1 calc R . .
C37 C 0.7293(5) 0.2744(5) 0.0944(3) 0.0532(16) Uiso 1 1 d . . .
H37A H 0.6791 0.3356 0.1185 0.064 Uiso 1 1 calc R . .
H37B H 0.7139 0.2883 0.0419 0.064 Uiso 1 1 calc R . .
C38 C 0.8697(7) 0.2792(7) 0.1025(4) 0.077(2) Uiso 1 1 d . . .
H38A H 0.8827 0.3206 0.1435 0.092 Uiso 1 1 calc R . .
H38B H 0.9151 0.3212 0.0568 0.092 Uiso 1 1 calc R . .
C39 C 0.9177(6) 0.1515(6) 0.1178(4) 0.0702(19) Uiso 1 1 d . . .
H39A H 0.9470 0.1210 0.0719 0.084 Uiso 1 1 calc R . .
H39B H 0.9890 0.1411 0.1497 0.084 Uiso 1 1 calc R . .
C40 C 0.8049(6) 0.0932(7) 0.1549(4) 0.071(2) Uiso 1 1 d . . .
H40A H 0.8067 0.0107 0.1451 0.086 Uiso 1 1 calc R . .
H40B H 0.8035 0.0902 0.2085 0.086 Uiso 1 1 calc R . .
O1 O 0.5344(3) -0.0596(3) 0.23131(18) 0.0373(9) Uani 1 1 d . . .
O2 O 0.3565(3) 0.0718(3) 0.04512(18) 0.0397(9) Uani 1 1 d . . .
O3 O 0.5326(5) 0.3740(4) 0.2506(3) 0.0825(15) Uani 1 1 d . . .
O4 O 0.6931(3) 0.1576(3) 0.1290(2) 0.0562(12) Uani 1 1 d . . .
P1 P 0.31771(12) -0.12935(12) 0.17251(7) 0.0316(3) Uani 1 1 d . . .
K1 K 0.57890(11) -0.03675(11) 0.08550(6) 0.0423(3) Uani 1 1 d . . .
K2 K 0.47173(11) 0.16552(11) 0.22168(7) 0.0458(4) Uani 1 1 d . . .

loop_
_atom_site_aniso_label
_atom_site_aniso_U_11
_atom_site_aniso_U_22
_atom_site_aniso_U_33
_atom_site_aniso_U_23
_atom_site_aniso_U_13
_atom_site_aniso_U_12
C1 0.047(3) 0.033(3) 0.048(4) -0.012(3) -0.014(3) -0.003(3)
C2 0.076(5) 0.036(4) 0.091(5) -0.026(3) -0.014(4) -0.010(3)
C3 0.043(3) 0.050(4) 0.075(5) -0.008(3) -0.014(3) -0.003(3)
C4 0.064(4) 0.076(5) 0.057(4) -0.021(4) -0.027(3) -0.010(3)
C5 0.038(3) 0.033(3) 0.030(3) -0.007(2) 0.002(2) 0.001(2)
C6 0.046(3) 0.041(3) 0.027(3) -0.004(2) -0.003(2) -0.001(3)
C7 0.058(4) 0.057(4) 0.037(3) -0.003(3) -0.013(3) -0.003(3)
C8 0.066(4) 0.068(5) 0.057(4) -0.019(3) -0.015(3) -0.019(3)
C9 0.054(4) 0.072(5) 0.078(5) -0.009(4) -0.014(4) 0.003(3)
C10 0.096(6) 0.102(6) 0.049(4) 0.009(4) -0.034(4) -0.030(5)
C11 0.060(4) 0.053(4) 0.029(3) 0.002(3) 0.000(3) -0.003(3)
C12 0.060(4) 0.049(4) 0.032(3) 0.001(3) 0.002(3) -0.010(3)
C13 0.045(3) 0.038(3) 0.043(4) -0.010(3) 0.005(3) -0.005(3)
C14 0.035(3) 0.029(3) 0.031(3) -0.007(2) 0.000(2) 0.002(2)
C15 0.027(3) 0.036(3) 0.030(3) 0.000(2) -0.001(2) -0.003(2)
C16 0.037(3) 0.031(3) 0.039(3) -0.011(2) -0.001(2) -0.001(2)
C17 0.034(3) 0.037(3) 0.033(3) -0.014(2) 0.000(2) -0.001(2)
C18 0.035(3) 0.033(3) 0.032(3) -0.001(2) 0.000(2) -0.007(2)
C19 0.030(3) 0.030(3) 0.028(3) -0.008(2) -0.003(2) 0.000(2)
C20 0.029(3) 0.031(3) 0.033(3) -0.011(2) -0.004(2) 0.004(2)
C21 0.050(3) 0.037(3) 0.039(3) -0.013(3) 0.001(3) 0.000(3)
C22 0.045(3) 0.035(3) 0.038(3) 0.002(2) 0.001(3) 0.001(3)
C23 0.060(4) 0.056(4) 0.048(4) 0.005(3) 0.004(3) -0.015(3)
C24 0.094(5) 0.035(4) 0.057(4) 0.003(3) 0.000(4) 0.006(3)
C25 0.057(4) 0.057(4) 0.040(4) 0.002(3) -0.007(3) 0.001(3)
C26 0.076(5) 0.078(5) 0.045(4) 0.007(4) 0.010(4) -0.030(4)
C27 0.104(6) 0.069(5) 0.064(5) -0.032(4) 0.007(4) 0.023(4)
C28 0.109(5) 0.125(5) 0.069(4) -0.058(4) 0.027(3) -0.002(4)
C29 0.109(5) 0.125(5) 0.069(4) -0.058(4) 0.027(3) -0.002(4)
C30 0.044(9) 0.137(18) 0.074(12) 0.005(11) 0.014(8) -0.005(9)
C31 0.16(3) 0.048(11) 0.080(14) 0.008(10) 0.015(16) -0.050(13)
C32 0.108(17) 0.15(3) 0.043(11) 0.045(13) -0.007(11) -0.047(16)
C30' 0.14(2) 0.15(3) 0.079(15) 0.036(19) 0.020(17) -0.09(2)
C31' 0.18(2) 0.081(15) 0.11(2) 0.063(15) 0.035(18) -0.003(15)
C32' 0.15(3) 0.12(2) 0.066(19) 0.021(14) 0.05(2) -0.033(18)
O1 0.042(2) 0.042(2) 0.026(2) 0.0016(16) -0.0019(16) -0.0059(17)
O2 0.046(2) 0.042(2) 0.029(2) -0.0084(16) 0.0029(16) 0.0060(17)
O3 0.113(4) 0.050(3) 0.096(4) -0.024(3) -0.048(3) 0.001(3)
O4 0.038(2) 0.046(3) 0.077(3) 0.011(2) -0.006(2) -0.0046(19)
P1 0.0351(7) 0.0309(8) 0.0296(8) -0.0094(6) -0.0018(6) 0.0013(6)
K1 0.0421(7) 0.0561(8) 0.0280(7) -0.0109(6) 0.0022(5) 0.0028(6)
K2 0.0402(7) 0.0438(8) 0.0566(9) -0.0157(6) -0.0060(6) -0.0050(6)

loop_
_atom_type_symbol
_atom_type_description
_atom_type_scat_dispersion_real
_atom_type_scat_dispersion_imag
_atom_type_scat_source
C C 0.0033 0.0016 'International Tables Vol C Tables 4.2.6.8 and 6.1.1.4'
H H 0.0000 0.0000 'International Tables Vol C Tables 4.2.6.8 and 6.1.1.4'
O O 0.0106 0.0060 'International Tables Vol C Tables 4.2.6.8 and 6.1.1.4'
P P 0.1023 0.0942 'International Tables Vol C Tables 4.2.6.8 and 6.1.1.4'
K K 0.2009 0.2494 'International Tables Vol C Tables 4.2.6.8 and 6.1.1.4'

loop_
_geom_angle_atom_site_label_1
_geom_angle_atom_site_label_2
_geom_angle_atom_site_label_3
_geom_angle
_geom_angle_site_symmetry_1
_geom_angle_site_symmetry_3
C3 C1 C4 108.6(5) . .
C3 C1 C2 111.1(5) . .
C4 C1 C2 107.0(5) . .
C3 C1 P1 118.2(4) . .
C4 C1 P1 103.6(4) . .
C2 C1 P1 107.6(4) . .
C1 C2 H2A 109.5 . .
C1 C2 H2B 109.5 . .
H2A C2 H2B 109.5 . .
C1 C2 H2C 109.5 . .
H2A C2 H2C 109.5 . .
H2B C2 H2C 109.5 . .
C1 C3 H3A 109.5 . .
C1 C3 H3B 109.5 . .
H3A C3 H3B 109.5 . .
C1 C3 H3C 109.5 . .
H3A C3 H3C 109.5 . .
H3B C3 H3C 109.5 . .
C1 C4 H4A 109.5 . .
C1 C4 H4B 109.5 . .
H4A C4 H4B 109.5 . .
C1 C4 H4C 109.5 . .
H4A C4 H4C 109.5 . .
H4B C4 H4C 109.5 . .
O1 C5 C6 123.8(4) . .
O1 C5 C14 118.6(4) . .
C6 C5 C14 117.6(4) . .
O1 C5 K2 44.5(2) . .
C6 C5 K2 113.7(3) . .
C14 C5 K2 109.4(3) . .
C11 C6 C5 119.3(5) . .
C11 C6 C7 120.3(5) . .
C5 C6 C7 120.4(4) . .
C10 C7 C8 106.8(5) . .
C10 C7 C6 112.8(5) . .
C8 C7 C6 110.6(5) . .
C10 C7 C9 108.3(6) . .
C8 C7 C9 109.0(5) . .
C6 C7 C9 109.2(5) . .
C7 C8 K2 117.8(3) . .
C7 C8 H8A 109.9 . .
K2 C8 H8A 24.7 . .
C7 C8 H8B 109.3 . .
K2 C8 H8B 122.4 . .
H8A C8 H8B 109.5 . .
C7 C8 H8C 109.2 . .
K2 C8 H8C 84.9 . .
H8A C8 H8C 109.5 . .
H8B C8 H8C 109.5 . .
C7 C9 H9A 109.5 . .
C7 C9 H9B 109.5 . .
H9A C9 H9B 109.5 . .
C7 C9 H9C 109.5 . .
H9A C9 H9C 109.5 . .
H9B C9 H9C 109.5 . .
C7 C10 H10A 109.5 . .
C7 C10 H10B 109.5 . .
H10A C10 H10B 109.5 . .
C7 C10 H10C 109.5 . .
H10A C10 H10C 109.5 . .
H10B C10 H10C 109.5 . .
C6 C11 C12 124.2(5) . .
C6 C11 H11 117.9 . .
C12 C11 H11 117.9 . .
C13 C12 C11 116.7(5) . .
C13 C12 C26 120.1(5) . .
C11 C12 C26 123.2(5) . .
C12 C13 C14 122.4(5) . .
C12 C13 H13 118.8 . .
C14 C13 H13 118.8 . .
C13 C14 C5 119.8(5) . .
C13 C14 P1 126.3(4) . .
C5 C14 P1 113.9(3) . .
C16 C15 C20 119.6(4) . .
C16 C15 C22 121.7(5) . .
C20 C15 C22 118.7(5) . .
C16 C15 K2 74.6(3) . .
C20 C15 K2 74.2(3) . .
C22 C15 K2 123.5(3) . .
C17 C16 C15 123.8(5) . .
C17 C16 K2 73.2(3) . .
C15 C16 K2 80.6(3) . .
C17 C16 H16 118.1 . .
C15 C16 H16 118.1 . .
K2 C16 H16 118.7 . .
C16 C17 C18 116.5(5) . .
C16 C17 C21 123.0(5) . .
C18 C17 C21 120.5(5) . .
C16 C17 K2 81.4(3) . .
C18 C17 K2 73.2(3) . .
C21 C17 K2 113.6(3) . .
C17 C18 C19 123.2(5) . .
C17 C18 K2 80.6(3) . .
C19 C18 K2 78.6(3) . .
C17 C18 H18 118.4 . .
C19 C18 H18 118.4 . .
K2 C18 H18 112.3 . .
C18 C19 C20 120.3(5) . .
C18 C19 P1 121.3(4) . .
C20 C19 P1 118.5(4) . .
C18 C19 K2 74.8(3) . .
C20 C19 K2 82.4(3) . .
P1 C19 K2 112.0(2) . .
O2 C20 C19 121.0(4) . .
O2 C20 C15 122.4(4) . .
C19 C20 C15 116.6(4) . .
O2 C20 K2 116.4(3) . .
C19 C20 K2 71.2(3) . .
C15 C20 K2 80.2(3) . .
O2 C20 K1 50.7(2) . .
C19 C20 K1 87.3(3) . .
C15 C20 K1 133.6(3) . .
K2 C20 K1 70.51(10) . .
C27 C21 C29 108.0(6) . .
C27 C21 C28 107.9(6) . .
C29 C21 C28 108.7(6) . .
C27 C21 C17 113.1(5) . .
C29 C21 C17 109.1(5) . .
C28 C21 C17 110.0(5) . .
C24 C22 C23 107.7(5) . .
C24 C22 C15 112.4(5) . .
C23 C22 C15 110.2(4) . .
C24 C22 C25 106.4(5) . .
C23 C22 C25 110.3(5) . .
C15 C22 C25 109.7(4) . .
C22 C23 H23A 109.5 . .
C22 C23 H23B 109.5 . .
H23A C23 H23B 109.5 . .
C22 C23 H23C 109.5 . .
H23A C23 H23C 109.5 . .
H23B C23 H23C 109.5 . .
C22 C24 H24A 109.5 . .
C22 C24 H24B 109.5 . .
H24A C24 H24B 109.5 . .
C22 C24 H24C 109.5 . .
H24A C24 H24C 109.5 . .
H24B C24 H24C 109.5 . .
C22 C25 H25A 109.5 . .
C22 C25 H25B 109.5 . .
H25A C25 H25B 109.5 . .
C22 C25 H25C 109.5 . .
H25A C25 H25C 109.5 . .
H25B C25 H25C 109.5 . .
C32' C26 C31 136.8(12) . .
C32' C26 C30' 113.9(17) . .
C31 C26 C30' 49.3(12) . .
C32' C26 C12 110.9(10) . .
C31 C26 C12 112.1(9) . .
C30' C26 C12 114.1(9) . .
C32' C26 C32 41.9(12) . .
C31 C26 C32 113.7(14) . .
C30' C26 C32 132.2(11) . .
C12 C26 C32 113.6(9) . .
C32' C26 C30 60.3(14) . .
C31 C26 C30 109.4(13) . .
C30' C26 C30 61.8(13) . .
C12 C26 C30 107.1(7) . .
C32 C26 C30 100.0(13) . .
C32' C26 C31' 108.7(15) . .
C31 C26 C31' 55.5(13) . .
C30' C26 C31' 103.2(17) . .
C12 C26 C31' 105.3(8) . .
C32 C26 C31' 67.8(13) . .
C30 C26 C31' 147.6(9) . .
C21 C27 H27A 109.5 . .
C21 C27 H27B 109.5 . .
H27A C27 H27B 109.5 . .
C21 C27 H27C 109.5 . .
H27A C27 H27C 109.5 . .
H27B C27 H27C 109.5 . .
C21 C28 H28A 109.5 . .
C21 C28 H28B 109.5 . .
H28A C28 H28B 109.5 . .
C21 C28 H28C 109.5 . .
H28A C28 H28C 109.5 . .
H28B C28 H28C 109.5 . .
C21 C29 H29A 109.5 . .
C21 C29 H29B 109.5 . .
H29A C29 H29B 109.5 . .
C21 C29 H29C 109.5 . .
H29A C29 H29C 109.5 . .
H29B C29 H29C 109.5 . .
C26 C30 H30A 109.5 . .
C26 C30 H30B 109.5 . .
H30A C30 H30B 109.5 . .
C26 C30 H30C 109.5 . .
H30A C30 H30C 109.5 . .
H30B C30 H30C 109.5 . .
C26 C31 H31A 109.5 . .
C26 C31 H31B 109.5 . .
H31A C31 H31B 109.5 . .
C26 C31 H31C 109.5 . .
H31A C31 H31C 109.5 . .
H31B C31 H31C 109.5 . .
C26 C32 H32A 109.5 . .
C26 C32 H32B 109.5 . .
H32A C32 H32B 109.5 . .
C26 C32 H32C 109.5 . .
H32A C32 H32C 109.5 . .
H32B C32 H32C 109.5 . .
C26 C30' H30D 109.5 . .
C26 C30' H30E 109.5 . .
H30D C30' H30E 109.5 . .
C26 C30' H30F 109.5 . .
H30D C30' H30F 109.5 . .
H30E C30' H30F 109.5 . .
C26 C31' H31D 109.5 . .
C26 C31' H31E 109.5 . .
H31D C31' H31E 109.5 . .
C26 C31' H31F 109.5 . .
H31D C31' H31F 109.5 . .
H31E C31' H31F 109.5 . .
C26 C32' H32D 109.5 . .
C26 C32' H32E 109.5 . .
H32D C32' H32E 109.5 . .
C26 C32' H32F 109.5 . .
H32D C32' H32F 109.5 . .
H32E C32' H32F 109.5 . .
O3 C33 C34 107.5(8) . .
O3 C33 H33A 110.2 . .
C34 C33 H33A 110.2 . .
O3 C33 H33B 110.2 . .
C34 C33 H33B 110.2 . .
H33A C33 H33B 108.5 . .
C35 C34 C33 103.9(9) . .
C35 C34 H34A 111.0 . .
C33 C34 H34A 111.0 . .
C35 C34 H34B 111.0 . .
C33 C34 H34B 111.0 . .
H34A C34 H34B 109.0 . .
C34 C35 C36 108.2(11) . .
C34 C35 H35A 110.1 . .
C36 C35 H35A 110.1 . .
C34 C35 H35B 110.1 . .
C36 C35 H35B 110.1 . .
H35A C35 H35B 108.4 . .
O3 C36 C35 105.4(9) . .
O3 C36 H36A 110.7 . .
C35 C36 H36A 110.7 . .
O3 C36 H36B 110.7 . .
C35 C36 H36B 110.7 . .
H36A C36 H36B 108.8 . .
O4 C37 C38 106.1(5) . .
O4 C37 K2 46.2(2) . .
C38 C37 K2 131.2(4) . .
O4 C37 H37A 110.5 . .
C38 C37 H37A 110.5 . .
K2 C37 H37A 65.3 . .
O4 C37 H37B 110.5 . .
C38 C37 H37B 110.5 . .
K2 C37 H37B 116.7 . .
H37A C37 H37B 108.7 . .
C37 C38 C39 105.0(6) . .
C37 C38 H38A 110.8 . .
C39 C38 H38A 110.8 . .
C37 C38 H38B 110.8 . .
C39 C38 H38B 110.8 . .
H38A C38 H38B 108.8 . .
C40 C39 C38 102.2(6) . .
C40 C39 H39A 111.3 . .
C38 C39 H39A 111.3 . .
C40 C39 H39B 111.3 . .
C38 C39 H39B 111.3 . .
H39A C39 H39B 109.2 . .
O4 C40 C39 109.1(6) . .
O4 C40 K1 57.9(3) . .
C39 C40 K1 129.4(5) . .
O4 C40 H40A 109.9 . .
C39 C40 H40A 109.9 . .
K1 C40 H40A 52.1 . .
O4 C40 H40B 109.9 . .
C39 C40 H40B 109.9 . .
K1 C40 H40B 120.6 . .
H40A C40 H40B 108.3 . .
C5 O1 K2 114.8(3) . .
C5 O1 K1 136.6(3) . .
K2 O1 K1 90.99(11) . .
C20 O2 K1 163.0(3) . 2_655
C20 O2 K1 107.3(3) . .
K1 O2 K1 89.51(11) 2_655 .
C36 O3 C33 108.0(7) . .
C36 O3 K2 121.3(5) . .
C33 O3 K2 130.4(5) . .
C40 O4 C37 108.0(4) . .
C40 O4 K2 119.9(4) . .
C37 O4 K2 111.6(3) . .
C40 O4 K1 97.2(3) . .
C37 O4 K1 135.9(4) . .
K2 O4 K1 84.12(10) . .
C14 P1 C19 101.3(2) . .
C14 P1 C1 109.3(2) . .
C19 P1 C1 100.6(2) . .
C14 P1 K1 105.85(16) . .
C19 P1 K1 85.74(15) . .
C1 P1 K1 142.06(18) . .
O2 K1 O1 164.82(12) 2_655 .
O2 K1 O2 90.49(11) 2_655 .
O1 K1 O2 100.33(11) . .
O2 K1 O4 116.23(12) 2_655 .
O1 K1 O4 72.68(11) . .
O2 K1 O4 99.60(11) . .
O2 K1 P1 121.20(9) 2_655 .
O1 K1 P1 57.27(8) . .
O2 K1 P1 61.33(8) . .
O4 K1 P1 118.58(9) . .
O2 K1 C20 112.47(13) 2_655 .
O1 K1 C20 78.92(12) . .
O2 K1 C20 22.00(11) . .
O4 K1 C20 88.42(11) . .
P1 K1 C20 51.38(9) . .
O2 K1 C40 113.16(15) 2_655 .
O1 K1 C40 69.25(14) . .
O2 K1 C40 124.46(15) . .
O4 K1 C40 24.94(14) . .
P1 K1 C40 125.47(13) . .
C20 K1 C40 111.25(15) . .
O2 K1 K1 46.77(8) 2_655 2_655
O1 K1 K1 142.90(9) . 2_655
O2 K1 K1 43.72(8) . 2_655
O4 K1 K1 115.28(10) . 2_655
P1 K1 K1 90.48(5) . 2_655
C20 K1 K1 65.70(9) . 2_655
C40 K1 K1 133.17(13) . 2_655
O2 K1 K2 151.32(9) 2_655 .
O1 K1 K2 43.68(8) . .
O2 K1 K2 73.56(8) . .
O4 K1 K2 46.61(8) . .
P1 K1 K2 72.19(4) . .
C20 K1 K2 53.35(9) . .
C40 K1 K2 61.84(13) . .
K1 K1 K2 113.59(5) 2_655 .
O1 K2 O3 146.22(14) . .
O1 K2 O4 75.82(11) . .
O3 K2 O4 90.15(15) . .
O1 K2 C18 80.41(12) . .
O3 K2 C18 127.81(16) . .
O4 K2 C18 135.39(14) . .
O1 K2 C19 67.43(12) . .
O3 K2 C19 146.08(15) . .
O4 K2 C19 108.80(13) . .
C18 K2 C19 26.59(12) . .
O1 K2 C17 106.53(12) . .
O3 K2 C17 102.40(15) . .
O4 K2 C17 145.33(14) . .
C18 K2 C17 26.20(13) . .
C19 K2 C17 46.85(13) . .
O1 K2 C20 82.17(12) . .
O3 K2 C20 129.80(14) . .
O4 K2 C20 92.83(13) . .
C18 K2 C20 46.45(13) . .
C19 K2 C20 26.38(12) . .
C17 K2 C20 54.36(13) . .
O1 K2 C16 119.86(12) . .
O3 K2 C16 93.60(15) . .
O4 K2 C16 123.27(13) . .
C18 K2 C16 44.53(13) . .
C19 K2 C16 52.50(13) . .
C17 K2 C16 25.38(12) . .
C20 K2 C16 44.98(13) . .
O1 K2 C15 107.76(12) . .
O3 K2 C15 104.92(14) . .
O4 K2 C15 100.53(13) . .
C18 K2 C15 52.36(12) . .
C19 K2 C15 45.25(12) . .
C17 K2 C15 45.15(12) . .
C20 K2 C15 25.65(12) . .
C16 K2 C15 24.81(12) . .
O1 K2 C5 20.70(11) . .
O3 K2 C5 144.99(15) . .
O4 K2 C5 96.24(12) . .
C18 K2 C5 67.04(13) . .
C19 K2 C5 62.62(13) . .
C17 K2 C5 91.67(13) . .
C20 K2 C5 84.35(13) . .
C16 K2 C5 110.92(13) . .
C15 K2 C5 107.63(13) . .
O1 K2 C8 58.71(13) . .
O3 K2 C8 91.23(15) . .
O4 K2 C8 89.67(14) . .
C18 K2 C8 109.28(14) . .
C19 K2 C8 115.98(14) . .
C17 K2 C8 121.73(15) . .
C20 K2 C8 138.84(14) . .
C16 K2 C8 146.64(15) . .
C15 K2 C8 160.73(13) . .
C5 K2 C8 54.56(13) . .
O1 K2 C37 97.99(13) . .
O3 K2 C37 71.34(16) . .
O4 K2 C37 22.17(13) . .
C18 K2 C37 142.27(15) . .
C19 K2 C37 118.49(14) . .
C17 K2 C37 136.75(14) . .
C20 K2 C37 95.84(13) . .
C16 K2 C37 111.42(14) . .
C15 K2 C37 93.80(13) . .
C5 K2 C37 118.37(13) . .
C8 K2 C37 101.40(15) . .
O1 K2 H8A 54.4 . .
O3 K2 H8A 93.5 . .
O4 K2 H8A 80.7 . .
C18 K2 H8A 114.4 . .
C19 K2 H8A 116.7 . .
C17 K2 H8A 129.7 . .
C20 K2 H8A 136.4 . .
C16 K2 H8A 155.0 . .
C15 K2 H8A 161.5 . .
C5 K2 H8A 54.1 . .
C8 K2 H8A 9.3 . .
C37 K2 H8A 93.6 . .

loop_
_geom_bond_atom_site_label_1
_geom_bond_atom_site_label_2
_geom_bond_distance
_geom_bond_site_symmetry_2
C1 C3 1.519(8) .
C1 C4 1.527(8) .
C1 C2 1.546(8) .
C1 P1 1.893(5) .
C2 H2A 0.9800 .
C2 H2B 0.9800 .
C2 H2C 0.9800 .
C3 H3A 0.9800 .
C3 H3B 0.9800 .
C3 H3C 0.9800 .
C4 H4A 0.9800 .
C4 H4B 0.9800 .
C4 H4C 0.9800 .
C5 O1 1.308(5) .
C5 C6 1.427(7) .
C5 C14 1.430(7) .
C5 K2 3.361(5) .
C6 C11 1.378(7) .
C6 C7 1.543(8) .
C7 C10 1.539(8) .
C7 C8 1.545(8) .
C7 C9 1.549(9) .
C8 K2 3.397(7) .
C8 H8A 0.9800 .
C8 H8B 0.9800 .
C8 H8C 0.9800 .
C9 H9A 0.9800 .
C9 H9B 0.9800 .
C9 H9C 0.9800 .
C10 H10A 0.9800 .
C10 H10B 0.9800 .
C10 H10C 0.9800 .
C11 C12 1.393(8) .
C11 H11 0.9500 .
C12 C13 1.383(8) .
C12 C26 1.525(8) .
C13 C14 1.407(7) .
C13 H13 0.9500 .
C14 P1 1.813(5) .
C15 C16 1.393(7) .
C15 C20 1.439(7) .
C15 C22 1.539(7) .
C15 K2 3.275(5) .
C16 C17 1.387(7) .
C16 K2 3.200(5) .
C16 H16 0.9500 .
C17 C18 1.387(7) .
C17 C21 1.536(7) .
C17 K2 3.098(5) .
C18 C19 1.395(7) .
C18 K2 3.007(5) .
C18 H18 0.9500 .
C19 C20 1.434(7) .
C19 P1 1.833(5) .
C19 K2 3.055(5) .
C20 O2 1.299(6) .
C20 K2 3.198(5) .
C20 K1 3.311(5) .
C21 C27 1.507(8) .
C21 C29 1.508(10) .
C21 C28 1.525(9) .
C22 C24 1.528(8) .
C22 C23 1.530(7) .
C22 C25 1.539(8) .
C23 H23A 0.9800 .
C23 H23B 0.9800 .
C23 H23C 0.9800 .
C24 H24A 0.9800 .
C24 H24B 0.9800 .
C24 H24C 0.9800 .
C25 H25A 0.9800 .
C25 H25B 0.9800 .
C25 H25C 0.9800 .
C26 C32' 1.37(3) .
C26 C31 1.463(19) .
C26 C30' 1.48(2) .
C26 C32 1.57(2) .
C26 C30 1.646(17) .
C26 C31' 1.67(2) .
C27 H27A 0.9800 .
C27 H27B 0.9800 .
C27 H27C 0.9800 .
C28 H28A 0.9800 .
C28 H28B 0.9800 .
C28 H28C 0.9800 .
C29 H29A 0.9800 .
C29 H29B 0.9800 .
C29 H29C 0.9800 .
C30 H30A 0.9800 .
C30 H30B 0.9800 .
C30 H30C 0.9800 .
C31 H31A 0.9800 .
C31 H31B 0.9800 .
C31 H31C 0.9800 .
C32 H32A 0.9800 .
C32 H32B 0.9800 .
C32 H32C 0.9800 .
C30' H30D 0.9800 .
C30' H30E 0.9800 .
C30' H30F 0.9800 .
C31' H31D 0.9800 .
C31' H31E 0.9800 .
C31' H31F 0.9800 .
C32' H32D 0.9800 .
C32' H32E 0.9800 .
C32' H32F 0.9800 .
C33 O3 1.404(9) .
C33 C34 1.474(12) .
C33 H33A 0.9900 .
C33 H33B 0.9900 .
C34 C35 1.393(14) .
C34 H34A 0.9900 .
C34 H34B 0.9900 .
C35 C36 1.519(15) .
C35 H35A 0.9900 .
C35 H35B 0.9900 .
C36 O3 1.385(11) .
C36 H36A 0.9900 .
C36 H36B 0.9900 .
C37 O4 1.435(7) .
C37 C38 1.499(9) .
C37 K2 3.536(6) .
C37 H37A 0.9900 .
C37 H37B 0.9900 .
C38 C39 1.503(9) .
C38 H38A 0.9900 .
C38 H38B 0.9900 .
C39 C40 1.444(9) .
C39 H39A 0.9900 .
C39 H39B 0.9900 .
C40 O4 1.425(7) .
C40 K1 3.353(7) .
C40 H40A 0.9900 .
C40 H40B 0.9900 .
O1 K2 2.596(4) .
O1 K1 2.673(3) .
O2 K1 2.545(4) 2_655
O2 K1 2.683(4) .
O3 K2 2.664(4) .
O4 K2 2.746(4) .
O4 K1 2.863(4) .
P1 K1 3.1734(17) .
K1 O2 2.545(4) 2_655
K1 K1 3.682(2) 2_655
K1 K2 3.7580(17) .
K2 H8A 2.5397 .
